data_4120031
loop_
_publ_author_name
'Elisabeth M. Fatila'
'Mathieu Rouzi\`eres'
'Michael C. Jennings'
'Alan J. Lough'
'Rodolphe Cl\'erac'
'Kathryn E. Preuss'

_publ_section_title
;
 Fine-Tuning the Single-Molecule Magnet Properties of a [Dy(III)-Radical]2
 Pair
;
_journal_name_full 'Journal of the American Chemical Society'
_journal_page_first 9596
_journal_page_last 9599
_journal_paper_doi 10.1021/ja403794d
_journal_volume 135
_journal_year 2013
_chemical_formula_moiety 'C23 H7 Dy F18 N3 O7 S2'
_chemical_formula_sum 'C23 H7 Dy F18 N3 O7 S2'
_chemical_formula_weight 1005.94
_chemical_name_systematic
; 
 ? 
;
_space_group_IT_number 14
_symmetry_cell_setting monoclinic
_symmetry_space_group_name_Hall '-P 2ybc'
_symmetry_space_group_name_H-M 'P 1 21/c 1'
_atom_sites_solution_hydrogens geom
_atom_sites_solution_primary direct
_atom_sites_solution_secondary difmap
_audit_creation_method SHELXL-97
_cell_angle_alpha 90.00
_cell_angle_beta 90.04(3)
_cell_angle_gamma 90.00
_cell_formula_units_Z 8
_cell_length_a 14.733(3)
_cell_length_b 28.590(6)
_cell_length_c 15.682(3)
_cell_measurement_reflns_used 87154
_cell_measurement_temperature 150(2)
_cell_measurement_theta_max 27.48
_cell_measurement_theta_min 2.55
_cell_volume 6606(2)
_computing_cell_refinement 'Denzo-SMN (Otwinowski & Minor, 1997)'
_computing_data_collection 'Collect (Nonius B.V., 1997-2002)'
_computing_data_reduction Denzo-SMN
_computing_molecular_graphics 'PLATON (Spek, 2009)'
_computing_publication_material 'SHELXTL V6.1'
_computing_structure_refinement 'SHELXTL V6.1 (Sheldrick, 2008)'
_computing_structure_solution 'SHELXTL V6.1 (Sheldrick, 2008)'
_diffrn_ambient_temperature 150(2)
_diffrn_detector_area_resol_mean 9
_diffrn_measured_fraction_theta_full 0.998
_diffrn_measured_fraction_theta_max 0.998
_diffrn_measurement_device_type 'Nonius KappaCCD'
_diffrn_measurement_method '\f scans and \w scans with \k offsets'
_diffrn_radiation_monochromator graphite
_diffrn_radiation_source 'fine-focus sealed tube'
_diffrn_radiation_type MoK\a
_diffrn_radiation_wavelength 0.71073
_diffrn_reflns_av_R_equivalents 0.1065
_diffrn_reflns_av_sigmaI/netI 0.0695
_diffrn_reflns_limit_h_max 17
_diffrn_reflns_limit_h_min -17
_diffrn_reflns_limit_k_max 33
_diffrn_reflns_limit_k_min -34
_diffrn_reflns_limit_l_max 18
_diffrn_reflns_limit_l_min -18
_diffrn_reflns_number 81622
_diffrn_reflns_theta_full 25.03
_diffrn_reflns_theta_max 25.03
_diffrn_reflns_theta_min 2.55
_exptl_absorpt_coefficient_mu 2.537
_exptl_absorpt_correction_T_max 0.779
_exptl_absorpt_correction_T_min 0.680
_exptl_absorpt_correction_type multi-scan
_exptl_absorpt_process_details
;
multi-scan from symmetry-related measurements 
 Sortav (Blessing 1995)
;
_exptl_crystal_colour purple
_exptl_crystal_density_diffrn 2.023
_exptl_crystal_description block
_exptl_crystal_F_000 3856
_exptl_crystal_size_max 0.14
_exptl_crystal_size_mid 0.12
_exptl_crystal_size_min 0.10
_refine_diff_density_max 2.782
_refine_diff_density_min -1.565
_refine_diff_density_rms 0.191
_refine_ls_extinction_method none
_refine_ls_goodness_of_fit_ref 1.057
_refine_ls_hydrogen_treatment constr
_refine_ls_matrix_type full
_refine_ls_number_parameters 967
_refine_ls_number_reflns 11666
_refine_ls_number_restraints 370
_refine_ls_restrained_S_all 1.052
_refine_ls_R_factor_all 0.1173
_refine_ls_R_factor_gt 0.0679
_refine_ls_shift/su_max 0.001
_refine_ls_shift/su_mean 0.000
_refine_ls_structure_factor_coef Fsqd
_refine_ls_weighting_details 'calc w=1/[\s^2^(Fo^2^)+(0.1175P)^2^+21.1616P] where P=(Fo^2^+2Fc^2^)/3'
_refine_ls_weighting_scheme calc
_refine_ls_wR_factor_gt 0.1685
_refine_ls_wR_factor_ref 0.2072
_reflns_number_gt 7426
_reflns_number_total 11666
_reflns_threshold_expression I>2\s(I)
_cod_data_source_file ja403794d_si_002.cif
_cod_data_source_block k11119m
_cod_original_sg_symbol_H-M 'P 21/c'
_cod_database_code 4120031

loop_
_symmetry_equiv_pos_as_xyz
'x, y, z'
'-x, y+1/2, -z+1/2'
'-x, -y, -z'
'x, -y-1/2, z-1/2'

loop_
_atom_site_label
_atom_site_type_symbol
_atom_site_fract_x
_atom_site_fract_y
_atom_site_fract_z
_atom_site_U_iso_or_equiv
_atom_site_adp_type
_atom_site_occupancy
_atom_site_symmetry_multiplicity
_atom_site_calc_flag
_atom_site_refinement_flags
_atom_site_disorder_assembly
_atom_site_disorder_group
Dy1 Dy 0.36066(3) 0.584342(16) 0.33994(3) 0.03717(17) Uani 1 1 d U . .
N1 N 0.3248(5) 0.5299(3) 0.2148(5) 0.0385(17) Uani 1 1 d U . .
S2 S 0.31524(18) 0.47351(9) 0.22139(16) 0.0411(6) Uani 1 1 d U . .
S3 S 0.31922(19) 0.46384(9) 0.08902(17) 0.0461(6) Uani 1 1 d U . .
N4 N 0.3312(5) 0.5196(3) 0.0660(5) 0.0408(18) Uani 1 1 d U . .
C5 C 0.3327(6) 0.5466(4) 0.1339(6) 0.038(2) Uani 1 1 d U . .
C6 C 0.3491(7) 0.5964(4) 0.1297(7) 0.044(2) Uani 1 1 d U . .
O7 O 0.3646(5) 0.6181(3) 0.0535(4) 0.0498(17) Uani 1 1 d U . .
C8 C 0.3824(7) 0.6641(4) 0.0751(7) 0.049(2) Uani 1 1 d U . .
C9 C 0.4007(8) 0.7009(5) 0.0214(8) 0.066(3) Uani 1 1 d U . .
H9A H 0.4036 0.6976 -0.0388 0.080 Uiso 1 1 calc R . .
C10 C 0.4146(9) 0.7431(5) 0.0621(9) 0.070(3) Uani 1 1 d U . .
H10A H 0.4303 0.7696 0.0287 0.084 Uiso 1 1 calc R . .
C11 C 0.4066(8) 0.7485(4) 0.1506(9) 0.066(3) Uani 1 1 d U . .
H11A H 0.4136 0.7787 0.1751 0.079 Uiso 1 1 calc R . .
C12 C 0.3884(8) 0.7102(4) 0.2034(8) 0.056(3) Uani 1 1 d U . .
H12A H 0.3854 0.7134 0.2636 0.068 Uiso 1 1 calc R . .
C13 C 0.3748(7) 0.6670(4) 0.1635(7) 0.046(2) Uani 1 1 d U . .
N14 N 0.3545(6) 0.6235(3) 0.1956(6) 0.0457(19) Uani 1 1 d U . .
O21 O 0.3724(5) 0.5098(2) 0.3974(4) 0.0445(15) Uani 1 1 d U . .
C22 C 0.3655(7) 0.4931(4) 0.4710(7) 0.046(2) Uani 1 1 d U A .
C23 C 0.3652(10) 0.5180(4) 0.5455(8) 0.071(4) Uani 1 1 d U . .
H23A H 0.3635 0.5013 0.5980 0.086 Uiso 1 1 calc R . .
C24 C 0.3674(9) 0.5671(4) 0.5476(7) 0.059(3) Uani 1 1 d U B .
O25 O 0.3665(5) 0.5935(2) 0.4848(5) 0.0484(16) Uani 1 1 d U . .
C26 C 0.3541(8) 0.4411(4) 0.4745(7) 0.071(4) Uani 1 1 d DU . .
C27 C 0.3692(11) 0.5913(5) 0.6352(9) 0.121(8) Uani 1 1 d DU . .
F21A F 0.4237(9) 0.4225(5) 0.5160(9) 0.076(4) Uiso 0.55 1 d PDU A 1
F22A F 0.2863(11) 0.4288(6) 0.5282(10) 0.092(5) Uiso 0.55 1 d PDU A 1
F23A F 0.3382(13) 0.4194(5) 0.4031(9) 0.089(5) Uiso 0.55 1 d PDU A 1
F21B F 0.2871(12) 0.4259(6) 0.4247(11) 0.081(5) Uiso 0.45 1 d PDU A 2
F22B F 0.4254(13) 0.4200(7) 0.4374(14) 0.106(7) Uiso 0.45 1 d PDU A 2
F23B F 0.343(2) 0.4234(8) 0.5518(12) 0.126(8) Uiso 0.45 1 d PDU A 2
F24A F 0.2960(14) 0.6213(8) 0.6348(15) 0.138(7) Uiso 0.55 1 d PDU B 1
F25A F 0.4332(11) 0.6249(6) 0.6361(10) 0.087(4) Uiso 0.55 1 d PDU B 1
F26A F 0.3524(16) 0.5674(7) 0.7025(11) 0.117(6) Uiso 0.55 1 d PDU B 1
F24B F 0.4324(14) 0.5680(8) 0.6836(14) 0.109(7) Uiso 0.45 1 d PDU B 2
F25B F 0.2949(14) 0.5762(8) 0.6767(15) 0.103(6) Uiso 0.45 1 d PDU B 2
F26B F 0.365(2) 0.6355(6) 0.6362(16) 0.121(8) Uiso 0.45 1 d PDU B 2
O31 O 0.2120(4) 0.5633(2) 0.3722(4) 0.0394(15) Uani 1 1 d U . .
C32 C 0.1515(7) 0.5843(3) 0.4136(6) 0.038(2) Uani 1 1 d U . .
C33 C 0.1432(7) 0.6319(4) 0.4277(7) 0.049(2) Uani 1 1 d U . .
H33A H 0.0935 0.6432 0.4603 0.059 Uiso 1 1 calc R . .
C34 C 0.2057(7) 0.6632(4) 0.3955(7) 0.044(2) Uani 1 1 d U . .
O35 O 0.2772(5) 0.6533(2) 0.3553(5) 0.0452(16) Uani 1 1 d U . .
C36 C 0.0806(7) 0.5521(4) 0.4530(7) 0.048(2) Uani 1 1 d U . .
C37 C 0.1913(8) 0.7157(4) 0.4061(9) 0.060(3) Uani 1 1 d U . .
F31 F 0.0652(5) 0.5150(2) 0.4039(5) 0.073(2) Uani 1 1 d U . .
F32 F -0.0012(4) 0.5725(3) 0.4659(5) 0.072(2) Uani 1 1 d U . .
F33 F 0.1073(5) 0.5370(3) 0.5260(5) 0.088(2) Uani 1 1 d U . .
F34 F 0.2674(6) 0.7388(3) 0.4164(8) 0.117(3) Uani 1 1 d U . .
F35 F 0.1361(6) 0.7257(2) 0.4704(5) 0.085(2) Uani 1 1 d U . .
F36 F 0.1507(6) 0.7335(2) 0.3377(5) 0.079(2) Uani 1 1 d U . .
O41 O 0.4932(5) 0.5581(2) 0.2751(5) 0.0479(16) Uani 1 1 d U . .
C42 C 0.5622(7) 0.5794(4) 0.2481(7) 0.046(2) Uani 1 1 d U . .
C43 C 0.5949(7) 0.6219(4) 0.2717(7) 0.053(3) Uani 1 1 d U . .
H43A H 0.6497 0.6335 0.2478 0.063 Uiso 1 1 calc R . .
C44 C 0.5475(7) 0.6483(4) 0.3310(6) 0.046(2) Uani 1 1 d U . .
O45 O 0.4707(5) 0.6406(2) 0.3619(4) 0.0445(16) Uani 1 1 d U . .
C46 C 0.6119(8) 0.5512(5) 0.1776(8) 0.064(3) Uani 1 1 d U . .
C47 C 0.5926(8) 0.6923(5) 0.3670(8) 0.060(3) Uani 1 1 d U . .
F41 F 0.5547(5) 0.5349(4) 0.1204(5) 0.112(3) Uani 1 1 d U . .
F42 F 0.6572(7) 0.5157(3) 0.2103(6) 0.109(3) Uani 1 1 d U . .
F43 F 0.6724(5) 0.5767(3) 0.1346(5) 0.087(2) Uani 1 1 d U . .
F44 F 0.5306(6) 0.7261(3) 0.3829(6) 0.091(2) Uani 1 1 d U . .
F45 F 0.6292(7) 0.6842(3) 0.4410(6) 0.106(3) Uani 1 1 d U . .
F46 F 0.6508(6) 0.7114(3) 0.3171(5) 0.099(3) Uani 1 1 d U . .
Dy2 Dy 0.09998(3) 0.374729(16) 0.07216(3) 0.03889(17) Uani 1 1 d U . .
N51 N 0.1105(5) 0.4576(3) 0.1296(5) 0.0360(16) Uani 1 1 d U . .
S52 S 0.11847(18) 0.47378(9) 0.22887(16) 0.0403(6) Uani 1 1 d U . .
S53 S 0.11846(18) 0.54535(9) 0.20182(17) 0.0428(6) Uani 1 1 d U . .
N54 N 0.1106(6) 0.5387(3) 0.0969(5) 0.0401(18) Uani 1 1 d U . .
C55 C 0.1084(6) 0.4954(3) 0.0748(6) 0.037(2) Uani 1 1 d U . .
C56 C 0.1097(6) 0.4811(3) -0.0151(6) 0.0337(19) Uani 1 1 d U . .
O57 O 0.1099(4) 0.5135(2) -0.0775(4) 0.0393(15) Uani 1 1 d U . .
C58 C 0.1150(6) 0.4871(3) -0.1521(6) 0.036(2) Uani 1 1 d U . .
C59 C 0.1175(7) 0.5026(4) -0.2355(6) 0.045(2) Uani 1 1 d U . .
H59A H 0.1147 0.5349 -0.2494 0.054 Uiso 1 1 calc R . .
C60 C 0.1242(8) 0.4692(4) -0.2966(7) 0.054(3) Uani 1 1 d U . .
H60A H 0.1279 0.4781 -0.3548 0.065 Uiso 1 1 calc R . .
C61 C 0.1260(7) 0.4207(4) -0.2745(7) 0.047(2) Uani 1 1 d U . .
H61A H 0.1325 0.3982 -0.3187 0.056 Uiso 1 1 calc R . .
C62 C 0.1185(7) 0.4055(4) -0.1920(7) 0.043(2) Uani 1 1 d U . .
H62A H 0.1157 0.3731 -0.1784 0.051 Uiso 1 1 calc R . .
C63 C 0.1151(7) 0.4400(3) -0.1288(6) 0.038(2) Uani 1 1 d U . .
N64 N 0.1108(5) 0.4373(3) -0.0394(5) 0.0363(16) Uani 1 1 d U . .
O71 O 0.0948(5) 0.2976(2) 0.1037(4) 0.0450(16) Uani 1 1 d U . .
C72 C 0.0968(7) 0.2733(4) 0.1666(8) 0.051(2) Uani 1 1 d U . .
C73 C 0.0987(9) 0.2893(4) 0.2509(7) 0.065(3) Uani 1 1 d U . .
H73A H 0.1054 0.2672 0.2958 0.078 Uiso 1 1 calc R . .
C74 C 0.0910(9) 0.3376(4) 0.2714(7) 0.058(3) Uani 1 1 d U . .
O75 O 0.0880(6) 0.3697(2) 0.2218(4) 0.0528(18) Uani 1 1 d U . .
C76 C 0.1039(8) 0.2210(4) 0.1474(8) 0.053(3) Uani 1 1 d U . .
C77 C 0.0813(10) 0.3492(5) 0.3621(8) 0.095(4) Uani 1 1 d DU . .
F71 F 0.1694(7) 0.2113(3) 0.0947(7) 0.110(3) Uani 1 1 d U . .
F72 F 0.1254(9) 0.1972(3) 0.2162(6) 0.129(4) Uani 1 1 d U . .
F73 F 0.0327(6) 0.2049(3) 0.1160(7) 0.114(3) Uani 1 1 d U . .
F74 F 0.1202(10) 0.3852(5) 0.3845(6) 0.171(6) Uani 1 1 d DU . .
F75 F 0.0998(18) 0.3185(5) 0.4148(7) 0.294(12) Uani 1 1 d DU . .
F76 F 0.0021(9) 0.3567(8) 0.3825(8) 0.254(9) Uani 1 1 d DU . .
O81 O 0.0111(5) 0.3483(2) -0.0423(4) 0.0437(15) Uani 1 1 d U . .
C82 C -0.0704(7) 0.3367(3) -0.0469(6) 0.040(2) Uani 1 1 d U . .
C83 C -0.1371(7) 0.3414(3) 0.0119(7) 0.047(2) Uani 1 1 d U . .
H83A H -0.1946 0.3275 0.0013 0.057 Uiso 1 1 calc R . .
C84 C -0.1237(8) 0.3658(4) 0.0866(7) 0.046(2) Uani 1 1 d U . .
O85 O -0.0506(5) 0.3849(2) 0.1082(4) 0.0462(16) Uani 1 1 d U . .
C86 C -0.0920(8) 0.3141(4) -0.1337(7) 0.056(3) Uani 1 1 d U . .
C87 C -0.2007(8) 0.3724(5) 0.1469(9) 0.064(3) Uani 1 1 d U . .
F81 F -0.0377(7) 0.2813(4) -0.1547(6) 0.121(4) Uani 1 1 d U . .
F82 F -0.1718(6) 0.2926(4) -0.1359(6) 0.124(4) Uani 1 1 d U . .
F83 F -0.0964(9) 0.3443(3) -0.1934(5) 0.134(4) Uani 1 1 d U . .
F84 F -0.1754(6) 0.3674(4) 0.2247(6) 0.125(4) Uani 1 1 d U . .
F85 F -0.2697(5) 0.3431(3) 0.1341(6) 0.090(3) Uani 1 1 d U . .
F86 F -0.2371(6) 0.4149(3) 0.1413(6) 0.094(3) Uani 1 1 d U . .
O91 O 0.2025(5) 0.3429(2) -0.0260(4) 0.0454(16) Uani 1 1 d U . .
C92 C 0.2711(8) 0.3175(4) -0.0162(7) 0.051(2) Uani 1 1 d U . .
C93 C 0.3276(9) 0.3160(4) 0.0570(8) 0.065(3) Uani 1 1 d U . .
H93A H 0.3770 0.2947 0.0591 0.077 Uiso 1 1 calc R . .
C94 C 0.3113(8) 0.3449(4) 0.1242(8) 0.052(3) Uani 1 1 d U . .
O95 O 0.2473(5) 0.3746(2) 0.1347(5) 0.0513(18) Uani 1 1 d U . .
C96 C 0.2977(10) 0.2891(5) -0.0911(8) 0.074(3) Uani 1 1 d U . .
C97 C 0.3759(11) 0.3419(5) 0.1994(10) 0.079(4) Uani 1 1 d U . .
F91 F 0.3028(15) 0.2466(4) -0.0769(6) 0.220(8) Uani 1 1 d U . .
F92 F 0.2547(6) 0.2974(4) -0.1602(5) 0.104(3) Uani 1 1 d U . .
F93 F 0.3815(7) 0.2976(6) -0.1148(6) 0.168(5) Uani 1 1 d U . .
F94 F 0.4098(8) 0.3820(3) 0.2179(8) 0.145(5) Uani 1 1 d U . .
F95 F 0.4434(8) 0.3150(4) 0.1918(8) 0.157(5) Uani 1 1 d U . .
F96 F 0.3352(11) 0.3291(7) 0.2673(8) 0.217(7) Uani 1 1 d U . .

loop_
_atom_site_aniso_label
_atom_site_aniso_U_11
_atom_site_aniso_U_22
_atom_site_aniso_U_33
_atom_site_aniso_U_23
_atom_site_aniso_U_13
_atom_site_aniso_U_12
Dy1 0.0400(3) 0.0320(3) 0.0396(3) 0.0014(2) -0.0017(2) -0.0038(2)
N1 0.042(4) 0.032(4) 0.042(4) 0.003(3) -0.014(3) 0.005(3)
S2 0.0488(15) 0.0328(13) 0.0418(14) -0.0027(11) -0.0080(12) 0.0048(11)
S3 0.0532(16) 0.0411(15) 0.0441(15) -0.0072(12) -0.0032(12) 0.0075(12)
N4 0.041(5) 0.040(4) 0.041(4) 0.001(3) -0.008(4) 0.002(4)
C5 0.037(5) 0.041(4) 0.037(4) 0.001(4) -0.001(4) 0.002(4)
C6 0.041(6) 0.045(5) 0.046(5) 0.004(4) 0.000(5) 0.001(5)
O7 0.053(4) 0.056(4) 0.041(4) 0.010(3) -0.009(3) 0.000(4)
C8 0.039(6) 0.048(5) 0.061(5) 0.014(4) -0.004(5) -0.001(5)
C9 0.065(8) 0.069(7) 0.065(7) 0.026(5) -0.010(6) -0.021(7)
C10 0.072(8) 0.056(6) 0.081(7) 0.027(6) -0.027(7) -0.008(7)
C11 0.066(8) 0.042(6) 0.088(7) 0.017(5) -0.020(7) -0.011(6)
C12 0.061(7) 0.042(5) 0.066(7) 0.011(4) -0.019(6) -0.009(5)
C13 0.046(6) 0.040(5) 0.052(5) 0.011(4) -0.010(5) -0.008(5)
N14 0.055(5) 0.035(4) 0.048(4) 0.008(3) -0.005(4) 0.002(4)
O21 0.050(4) 0.037(3) 0.047(4) 0.002(3) -0.010(3) 0.001(3)
C22 0.054(6) 0.034(5) 0.050(6) 0.009(4) -0.007(5) 0.002(5)
C23 0.112(11) 0.054(5) 0.048(6) 0.017(5) 0.003(7) -0.015(8)
C24 0.090(9) 0.054(6) 0.033(5) -0.002(4) 0.008(6) -0.010(7)
O25 0.054(4) 0.046(4) 0.045(3) 0.002(3) -0.001(3) -0.005(3)
C26 0.110(11) 0.054(6) 0.047(7) 0.027(5) -0.008(7) -0.001(8)
C27 0.25(3) 0.067(10) 0.046(6) 0.009(6) 0.025(12) 0.004(13)
O31 0.031(3) 0.033(3) 0.054(4) -0.002(3) 0.003(3) -0.006(3)
C32 0.034(4) 0.041(5) 0.039(6) 0.000(4) -0.006(4) -0.001(4)
C33 0.048(6) 0.046(5) 0.052(7) -0.007(5) 0.002(5) 0.010(4)
C34 0.050(6) 0.037(4) 0.045(6) -0.014(4) -0.015(4) 0.000(4)
O35 0.041(4) 0.033(3) 0.061(4) 0.003(3) -0.004(3) -0.002(3)
C36 0.049(6) 0.050(6) 0.044(6) -0.004(5) 0.005(5) -0.011(5)
C37 0.054(6) 0.042(5) 0.084(8) -0.015(6) -0.016(5) 0.001(5)
F31 0.075(5) 0.055(4) 0.088(5) -0.019(4) 0.023(4) -0.029(3)
F32 0.048(4) 0.074(5) 0.094(5) -0.016(4) 0.021(4) -0.008(3)
F33 0.086(5) 0.122(7) 0.056(4) 0.035(4) -0.012(4) -0.035(5)
F34 0.080(5) 0.048(4) 0.223(11) -0.027(6) -0.033(5) -0.007(4)
F35 0.125(6) 0.050(4) 0.079(5) -0.020(4) 0.006(5) 0.023(4)
F36 0.111(6) 0.045(4) 0.081(5) 0.011(4) -0.012(4) 0.017(4)
O41 0.040(3) 0.044(4) 0.060(5) -0.005(3) 0.002(3) -0.004(3)
C42 0.043(5) 0.058(6) 0.036(5) 0.009(4) -0.001(4) -0.003(4)
C43 0.036(5) 0.069(7) 0.054(7) -0.002(5) -0.003(5) -0.012(5)
C44 0.046(5) 0.058(6) 0.034(5) 0.002(4) -0.005(4) -0.016(4)
O45 0.046(4) 0.039(4) 0.048(4) -0.002(3) 0.000(3) -0.012(3)
C46 0.046(6) 0.081(8) 0.063(8) -0.007(5) 0.002(4) -0.001(5)
C47 0.051(6) 0.078(8) 0.049(6) -0.012(6) 0.007(5) -0.025(5)
F41 0.066(5) 0.179(10) 0.093(6) -0.083(6) 0.012(4) -0.014(5)
F42 0.113(7) 0.096(6) 0.118(7) 0.003(5) 0.030(5) 0.048(5)
F43 0.070(5) 0.116(6) 0.074(5) -0.013(4) 0.029(4) -0.007(4)
F44 0.086(5) 0.059(5) 0.129(7) -0.018(4) 0.016(5) -0.029(4)
F45 0.146(8) 0.089(6) 0.084(5) 0.002(5) -0.057(5) -0.055(5)
F46 0.107(6) 0.098(6) 0.093(5) -0.019(5) 0.036(5) -0.062(5)
Dy2 0.0510(3) 0.0286(3) 0.0371(3) -0.0010(2) -0.0068(2) 0.0016(2)
N51 0.039(4) 0.029(3) 0.040(4) -0.001(3) -0.002(4) 0.004(3)
S52 0.0503(15) 0.0313(13) 0.0393(14) -0.0048(11) -0.0040(12) -0.0018(11)
S53 0.0520(15) 0.0315(13) 0.0448(15) -0.0075(11) -0.0042(12) 0.0045(12)
N54 0.048(5) 0.026(4) 0.046(4) -0.002(3) -0.005(4) 0.001(4)
C55 0.042(5) 0.029(4) 0.041(4) -0.004(3) -0.009(4) 0.006(4)
C56 0.037(5) 0.030(4) 0.034(4) -0.001(3) -0.002(4) 0.001(4)
O57 0.049(4) 0.029(3) 0.040(3) -0.002(3) -0.010(3) 0.000(3)
C58 0.042(5) 0.033(5) 0.035(4) 0.000(4) -0.005(4) 0.001(4)
C59 0.054(6) 0.039(5) 0.042(5) 0.008(4) -0.016(5) -0.001(5)
C60 0.074(8) 0.054(6) 0.034(5) 0.004(4) 0.000(6) -0.001(6)
C61 0.053(6) 0.046(5) 0.041(5) -0.006(4) -0.005(5) -0.005(5)
C62 0.045(6) 0.035(5) 0.048(5) -0.004(4) -0.008(5) 0.003(5)
C63 0.045(6) 0.033(4) 0.036(4) -0.003(3) -0.003(4) 0.007(5)
N64 0.042(4) 0.031(4) 0.036(4) 0.001(3) 0.001(3) 0.006(3)
O71 0.071(5) 0.032(3) 0.033(3) -0.002(3) 0.003(3) -0.001(3)
C72 0.050(6) 0.044(5) 0.058(6) 0.011(4) -0.002(5) -0.008(5)
C73 0.095(9) 0.056(5) 0.044(5) 0.020(5) -0.012(6) -0.003(7)
C74 0.083(8) 0.057(6) 0.033(4) 0.004(4) 0.000(5) 0.007(6)
O75 0.083(5) 0.042(4) 0.033(3) 0.000(3) -0.005(3) -0.003(4)
C76 0.053(6) 0.034(5) 0.072(7) 0.015(5) -0.010(5) 0.000(5)
C77 0.144(12) 0.106(11) 0.034(6) 0.000(5) 0.017(8) -0.038(9)
F71 0.103(6) 0.084(6) 0.143(8) -0.008(6) 0.030(6) 0.010(5)
F72 0.247(13) 0.053(5) 0.086(6) 0.015(4) -0.032(6) 0.009(6)
F73 0.078(5) 0.050(5) 0.214(10) -0.026(6) -0.048(6) -0.008(4)
F74 0.254(14) 0.200(10) 0.060(6) -0.053(6) 0.025(8) -0.122(11)
F75 0.68(4) 0.164(11) 0.037(5) 0.020(7) 0.005(13) 0.057(17)
F76 0.168(11) 0.49(3) 0.103(10) -0.131(12) 0.076(9) -0.077(12)
O81 0.046(3) 0.040(4) 0.045(4) -0.007(3) -0.011(3) 0.007(3)
C82 0.047(5) 0.027(5) 0.046(5) 0.003(4) -0.014(4) 0.002(4)
C83 0.052(6) 0.030(6) 0.059(6) 0.003(4) -0.009(4) -0.006(5)
C84 0.053(5) 0.035(6) 0.051(5) 0.004(4) 0.006(5) -0.010(4)
O85 0.051(3) 0.042(4) 0.045(4) -0.006(3) 0.003(3) -0.004(3)
C86 0.066(7) 0.052(7) 0.049(6) -0.007(5) -0.026(5) 0.005(5)
C87 0.054(6) 0.066(7) 0.074(7) 0.001(7) 0.008(5) -0.006(5)
F81 0.119(6) 0.125(7) 0.118(7) -0.079(6) -0.048(6) 0.055(6)
F82 0.095(5) 0.181(10) 0.097(7) -0.053(6) -0.010(5) -0.051(6)
F83 0.277(14) 0.063(5) 0.062(5) 0.001(4) -0.066(7) -0.024(6)
F84 0.082(6) 0.234(12) 0.061(5) 0.001(6) 0.023(4) 0.009(6)
F85 0.073(5) 0.080(5) 0.118(6) -0.029(5) 0.036(4) -0.030(4)
F86 0.088(6) 0.059(4) 0.134(7) -0.016(4) 0.046(5) 0.002(4)
O91 0.048(4) 0.040(4) 0.048(4) 0.004(3) 0.003(3) 0.011(3)
C92 0.064(6) 0.040(6) 0.049(5) 0.006(4) -0.002(4) 0.009(5)
C93 0.077(8) 0.044(7) 0.072(7) -0.008(5) -0.027(6) 0.027(6)
C94 0.055(6) 0.035(6) 0.067(6) -0.006(5) -0.015(5) 0.007(5)
O95 0.052(4) 0.037(4) 0.065(5) -0.007(3) -0.022(3) 0.011(3)
C96 0.093(8) 0.079(8) 0.050(6) 0.004(6) 0.011(6) 0.038(7)
C97 0.095(10) 0.055(7) 0.088(8) -0.004(7) -0.049(6) 0.023(6)
F91 0.52(3) 0.065(6) 0.071(6) -0.005(5) 0.048(10) 0.087(9)
F92 0.111(6) 0.141(8) 0.061(5) -0.030(5) -0.017(4) 0.059(6)
F93 0.082(6) 0.337(16) 0.083(7) -0.049(9) 0.007(5) 0.050(8)
F94 0.153(9) 0.066(5) 0.215(12) -0.044(6) -0.135(8) 0.032(5)
F95 0.171(9) 0.109(7) 0.190(10) -0.070(7) -0.124(7) 0.087(7)
F96 0.193(12) 0.37(2) 0.090(7) 0.068(11) -0.059(7) -0.047(12)

loop_
_atom_type_symbol
_atom_type_description
_atom_type_scat_dispersion_real
_atom_type_scat_dispersion_imag
_atom_type_scat_source
C C 0.0033 0.0016 'International Tables Vol C Tables 4.2.6.8 and 6.1.1.4'
H H 0.0000 0.0000 'International Tables Vol C Tables 4.2.6.8 and 6.1.1.4'
N N 0.0061 0.0033 'International Tables Vol C Tables 4.2.6.8 and 6.1.1.4'
O O 0.0106 0.0060 'International Tables Vol C Tables 4.2.6.8 and 6.1.1.4'
F F 0.0171 0.0103 'International Tables Vol C Tables 4.2.6.8 and 6.1.1.4'
S S 0.1246 0.1234 'International Tables Vol C Tables 4.2.6.8 and 6.1.1.4'
Dy Dy -0.1892 4.4098 'International Tables Vol C Tables 4.2.6.8 and 6.1.1.4'

loop_
_geom_angle_atom_site_label_1
_geom_angle_atom_site_label_2
_geom_angle_atom_site_label_3
_geom_angle
O25 Dy1 O45 75.3(2)
O25 Dy1 O21 73.6(2)
O45 Dy1 O21 122.0(2)
O25 Dy1 O41 116.1(3)
O45 Dy1 O41 72.6(2)
O21 Dy1 O41 79.1(2)
O25 Dy1 O31 81.3(2)
O45 Dy1 O31 143.9(2)
O21 Dy1 O31 75.4(2)
O41 Dy1 O31 143.4(2)
O25 Dy1 O35 79.6(3)
O45 Dy1 O35 76.5(2)
O21 Dy1 O35 140.7(2)
O41 Dy1 O35 139.4(2)
O31 Dy1 O35 72.5(2)
O25 Dy1 N14 147.1(3)
O45 Dy1 N14 81.4(3)
O21 Dy1 N14 139.2(3)
O41 Dy1 N14 77.3(3)
O31 Dy1 N14 106.0(3)
O35 Dy1 N14 72.5(3)
O25 Dy1 N1 147.0(3)
O45 Dy1 N1 133.0(3)
O21 Dy1 N1 75.8(2)
O41 Dy1 N1 69.0(2)
O31 Dy1 N1 79.4(2)
O35 Dy1 N1 119.0(2)
N14 Dy1 N1 64.9(3)
C5 N1 S2 114.7(7)
C5 N1 Dy1 118.8(6)
S2 N1 Dy1 125.0(4)
N1 S2 S3 93.7(3)
N4 S3 S2 95.3(3)
C5 N4 S3 113.1(7)
N4 C5 N1 123.1(9)
N4 C5 C6 122.9(9)
N1 C5 C6 113.8(9)
N14 C6 O7 114.6(9)
N14 C6 C5 124.3(9)
O7 C6 C5 121.0(9)
C6 O7 C8 104.4(8)
C9 C8 O7 128.0(11)
C9 C8 C13 125.4(12)
O7 C8 C13 106.6(9)
C8 C9 C10 114.5(12)
C8 C9 H9A 122.7
C10 C9 H9A 122.7
C9 C10 C11 122.9(12)
C9 C10 H10A 118.6
C11 C10 H10A 118.6
C12 C11 C10 121.0(12)
C12 C11 H11A 119.5
C10 C11 H11A 119.5
C13 C12 C11 117.0(12)
C13 C12 H12A 121.5
C11 C12 H12A 121.5
N14 C13 C8 109.1(10)
N14 C13 C12 131.8(10)
C8 C13 C12 119.1(10)
C6 N14 C13 105.3(9)
C6 N14 Dy1 116.9(7)
C13 N14 Dy1 136.1(7)
C22 O21 Dy1 134.5(7)
O21 C22 C23 126.1(10)
O21 C22 C26 114.9(9)
C23 C22 C26 119.0(10)
C22 C23 C24 122.6(11)
C22 C23 H23A 118.7
C24 C23 H23A 118.7
O25 C24 C23 126.1(11)
O25 C24 C27 115.8(11)
C23 C24 C27 118.1(11)
C24 O25 Dy1 135.9(7)
F23A C26 F23B 125.7(17)
F23A C26 F21A 111.7(14)
F23B C26 F21A 59.3(14)
F23A C26 F21B 37.4(9)
F23B C26 F21B 108.9(17)
F21A C26 F21B 136.9(15)
F23A C26 F22B 63.5(13)
F23B C26 F22B 108.6(17)
F21A C26 F22B 55.1(11)
F21B C26 F22B 100.3(15)
F23A C26 F22A 106.1(14)
F23B C26 F22A 40.7(12)
F21A C26 F22A 99.2(12)
F21B C26 F22A 74.5(13)
F22B C26 F22A 136.9(16)
F23A C26 C22 117.5(11)
F23B C26 C22 115.2(15)
F21A C26 C22 109.3(11)
F21B C26 C22 112.7(12)
F22B C26 C22 110.0(13)
F22A C26 C22 111.3(12)
F26B C27 F26A 121(2)
F26B C27 F25B 105.7(19)
F26A C27 F25B 43.4(12)
F26B C27 F25A 47.6(13)
F26A C27 F25A 120.4(18)
F25B C27 F25A 142.6(18)
F26B C27 F24B 121(2)
F26A C27 F24B 54.4(13)
F25B C27 F24B 97.4(15)
F25A C27 F24B 82.2(16)
F26B C27 F24A 48.4(14)
F26A C27 F24A 100.7(17)
F25B C27 F24A 64.3(15)
F25A C27 F24A 96.0(15)
F24B C27 F24A 146.6(19)
F26B C27 C24 117.3(16)
F26A C27 C24 119.6(15)
F25B C27 C24 105.9(15)
F25A C27 C24 109.9(12)
F24B C27 C24 106.6(15)
F24A C27 C24 105.3(15)
C32 O31 Dy1 131.2(6)
O31 C32 C33 127.9(9)
O31 C32 C36 114.2(9)
C33 C32 C36 117.9(9)
C34 C33 C32 121.4(10)
C34 C33 H33A 119.3
C32 C33 H33A 119.3
O35 C34 C33 126.6(10)
O35 C34 C37 113.0(10)
C33 C34 C37 120.4(10)
C34 O35 Dy1 132.9(6)
F33 C36 F31 107.5(10)
F33 C36 F32 106.4(9)
F31 C36 F32 106.2(9)
F33 C36 C32 110.7(9)
F31 C36 C32 111.3(8)
F32 C36 C32 114.3(9)
F34 C37 F35 108.9(11)
F34 C37 F36 106.9(11)
F35 C37 F36 104.8(10)
F34 C37 C34 113.0(10)
F35 C37 C34 112.3(11)
F36 C37 C34 110.5(9)
C42 O41 Dy1 132.1(7)
O41 C42 C43 128.8(10)
O41 C42 C46 111.7(10)
C43 C42 C46 119.4(10)
C42 C43 C44 119.3(10)
C42 C43 H43A 120.3
C44 C43 H43A 120.3
O45 C44 C43 128.4(10)
O45 C44 C47 113.2(10)
C43 C44 C47 118.4(10)
C44 O45 Dy1 134.4(7)
F41 C46 F42 108.6(12)
F41 C46 F43 106.0(11)
F42 C46 F43 106.2(10)
F41 C46 C42 111.5(10)
F42 C46 C42 111.2(10)
F43 C46 C42 113.0(11)
F46 C47 F45 110.1(11)
F46 C47 F44 105.0(11)
F45 C47 F44 104.0(10)
F46 C47 C44 114.5(10)
F45 C47 C44 111.2(11)
F44 C47 C44 111.3(10)
O71 Dy2 O85 92.1(3)
O71 Dy2 O91 77.7(2)
O85 Dy2 O91 146.2(2)
O71 Dy2 O81 80.5(2)
O85 Dy2 O81 72.1(2)
O91 Dy2 O81 74.4(2)
O71 Dy2 O75 73.8(2)
O85 Dy2 O75 72.0(3)
O91 Dy2 O75 132.8(3)
O81 Dy2 O75 134.4(3)
O71 Dy2 O95 86.5(3)
O85 Dy2 O95 140.8(3)
O91 Dy2 O95 71.5(3)
O81 Dy2 O95 145.4(2)
O75 Dy2 O95 70.1(3)
O71 Dy2 N64 148.3(2)
O85 Dy2 N64 98.2(3)
O91 Dy2 N64 77.1(2)
O81 Dy2 N64 74.5(3)
O75 Dy2 N64 137.9(2)
O95 Dy2 N64 103.3(3)
O71 Dy2 N51 146.5(2)
O85 Dy2 N51 81.6(2)
O91 Dy2 N51 123.8(2)
O81 Dy2 N51 127.3(2)
O75 Dy2 N51 73.0(2)
O95 Dy2 N51 78.4(2)
N64 Dy2 N51 65.0(2)
C55 N51 S52 112.0(6)
C55 N51 Dy2 120.5(6)
S52 N51 Dy2 127.5(4)
N51 S52 S53 94.8(3)
N54 S53 S52 95.1(3)
C55 N54 S53 112.2(7)
N54 C55 N51 125.9(9)
N54 C55 C56 121.7(9)
N51 C55 C56 112.4(8)
N64 C56 O57 116.4(8)
N64 C56 C55 123.1(9)
O57 C56 C55 120.5(8)
C56 O57 C58 103.9(7)
C59 C58 O57 128.6(9)
C59 C58 C63 123.9(9)
O57 C58 C63 107.5(8)
C60 C59 C58 116.5(10)
C60 C59 H59A 121.8
C58 C59 H59A 121.8
C59 C60 C61 120.8(10)
C59 C60 H60A 119.6
C61 C60 H60A 119.6
C62 C61 C60 122.4(10)
C62 C61 H61A 118.8
C60 C61 H61A 118.8
C61 C62 C63 116.6(10)
C61 C62 H62A 121.7
C63 C62 H62A 121.7
C58 C63 C62 119.6(9)
C58 C63 N64 108.4(8)
C62 C63 N64 132.0(9)
C56 N64 C63 103.8(8)
C56 N64 Dy2 118.6(6)
C63 N64 Dy2 137.6(6)
C72 O71 Dy2 137.7(7)
O71 C72 C73 125.8(11)
O71 C72 C76 113.8(10)
C73 C72 C76 120.3(10)
C72 C73 C74 121.9(10)
C72 C73 H73A 119.0
C74 C73 H73A 119.0
O75 C74 C73 126.6(10)
O75 C74 C77 116.8(11)
C73 C74 C77 116.5(11)
C74 O75 Dy2 133.4(7)
F73 C76 F71 107.2(12)
F73 C76 F72 109.6(11)
F71 C76 F72 103.5(11)
F73 C76 C72 112.4(10)
F71 C76 C72 112.6(10)
F72 C76 C72 111.1(11)
F76 C77 F74 102.8(16)
F76 C77 F75 99.1(13)
F74 C77 F75 107.4(16)
F76 C77 C74 112.7(12)
F74 C77 C74 114.9(11)
F75 C77 C74 117.8(13)
C82 O81 Dy2 131.8(6)
O81 C82 C83 129.3(10)
O81 C82 C86 111.1(9)
C83 C82 C86 119.6(10)
C82 C83 C84 121.7(10)
C82 C83 H83A 119.2
C84 C83 H83A 119.2
O85 C84 C83 125.0(10)
O85 C84 C87 115.3(10)
C83 C84 C87 119.7(10)
C84 O85 Dy2 134.7(7)
F83 C86 F81 109.9(12)
F83 C86 F82 104.5(11)
F81 C86 F82 102.0(11)
F83 C86 C82 112.1(10)
F81 C86 C82 114.0(9)
F82 C86 C82 113.5(11)
F84 C87 F85 107.2(11)
F84 C87 F86 106.2(12)
F85 C87 F86 104.8(11)
F84 C87 C84 111.6(11)
F85 C87 C84 114.1(11)
F86 C87 C84 112.4(10)
C92 O91 Dy2 131.6(7)
O91 C92 C93 126.2(10)
O91 C92 C96 115.7(11)
C93 C92 C96 118.0(11)
C94 C93 C92 120.3(11)
C94 C93 H93A 119.9
C92 C93 H93A 119.9
O95 C94 C93 129.3(11)
O95 C94 C97 113.5(10)
C93 C94 C97 117.2(11)
C94 O95 Dy2 128.2(7)
F91 C96 F92 111.3(15)
F91 C96 F93 100.1(14)
F92 C96 F93 101.0(11)
F91 C96 C92 114.3(12)
F92 C96 C92 116.1(11)
F93 C96 C92 112.0(14)
F95 C97 F96 106.0(15)
F95 C97 F94 105.0(14)
F96 C97 F94 104.6(16)
F95 C97 C94 117.0(13)
F96 C97 C94 111.7(14)
F94 C97 C94 111.7(11)

loop_
_geom_bond_atom_site_label_1
_geom_bond_atom_site_label_2
_geom_bond_distance
Dy1 O25 2.288(7)
Dy1 O45 2.309(7)
Dy1 O21 2.321(7)
Dy1 O41 2.327(7)
Dy1 O31 2.327(6)
Dy1 O35 2.337(7)
Dy1 N14 2.527(9)
Dy1 N1 2.561(8)
N1 C5 1.361(12)
N1 S2 1.621(8)
S2 S3 2.095(4)
S3 N4 1.645(9)
N4 C5 1.316(12)
C5 C6 1.445(14)
C6 N14 1.293(13)
C6 O7 1.367(12)
O7 C8 1.381(13)
C8 C9 1.375(15)
C8 C13 1.394(15)
C9 C10 1.379(18)
C9 H9A 0.9500
C10 C11 1.401(18)
C10 H10A 0.9500
C11 C12 1.400(16)
C11 H11A 0.9500
C12 C13 1.398(16)
C12 H12A 0.9500
C13 N14 1.375(13)
O21 C22 1.254(12)
C22 C23 1.367(16)
C22 C26 1.497(16)
C23 C24 1.406(17)
C23 H23A 0.9500
C24 O25 1.242(13)
C24 C27 1.538(19)
C26 F23A 1.302(13)
C26 F23B 1.322(15)
C26 F21A 1.325(13)
C26 F21B 1.331(14)
C26 F22B 1.344(14)
C26 F22A 1.354(13)
C27 F26B 1.267(15)
C27 F26A 1.280(14)
C27 F25B 1.344(15)
C27 F25A 1.347(14)
C27 F24B 1.374(15)
C27 F24A 1.379(15)
O31 C32 1.255(11)
C32 C33 1.384(14)
C32 C36 1.523(14)
C33 C34 1.380(15)
C33 H33A 0.9500
C34 O35 1.260(12)
C34 C37 1.525(15)
C36 F33 1.285(13)
C36 F31 1.330(12)
C36 F32 1.354(13)
C37 F34 1.312(13)
C37 F35 1.327(14)
C37 F36 1.329(14)
O41 C42 1.258(12)
C42 C43 1.360(15)
C42 C46 1.552(16)
C43 C44 1.386(16)
C43 H43A 0.9500
C44 O45 1.251(12)
C44 C47 1.532(16)
C46 F41 1.314(14)
C46 F42 1.316(15)
C46 F43 1.336(14)
C47 F46 1.283(13)
C47 F45 1.300(14)
C47 F44 1.354(15)
Dy2 O71 2.262(7)
Dy2 O85 2.308(7)
Dy2 O91 2.343(7)
Dy2 O81 2.346(7)
Dy2 O75 2.358(7)
Dy2 O95 2.381(7)
Dy2 N64 2.509(8)
Dy2 N51 2.539(8)
N51 C55 1.381(12)
N51 S52 1.628(8)
S52 S53 2.090(4)
S53 N54 1.661(9)
N54 C55 1.286(12)
C55 C56 1.469(13)
C56 N64 1.309(12)
C56 O57 1.346(11)
O57 C58 1.393(11)
C58 C59 1.381(13)
C58 C63 1.394(13)
C59 C60 1.356(15)
C59 H59A 0.9500
C60 C61 1.428(15)
C60 H60A 0.9500
C61 C62 1.370(15)
C61 H61A 0.9500
C62 C63 1.401(14)
C62 H62A 0.9500
C63 N64 1.404(12)
O71 C72 1.206(12)
C72 C73 1.399(16)
C72 C76 1.529(15)
C73 C74 1.424(17)
C73 H73A 0.9500
C74 O75 1.204(13)
C74 C77 1.466(17)
C76 F73 1.246(13)
C76 F71 1.300(14)
C76 F72 1.315(13)
C77 F76 1.229(13)
C77 F74 1.230(12)
C77 F75 1.236(12)
O81 C82 1.248(12)
C82 C83 1.354(14)
C82 C86 1.539(15)
C83 C84 1.378(15)
C83 H83A 0.9500
C84 O85 1.255(13)
C84 C87 1.489(16)
C86 F83 1.275(14)
C86 F81 1.276(14)
C86 F82 1.327(15)
C87 F84 1.284(15)
C87 F85 1.331(14)
C87 F86 1.333(14)
O91 C92 1.253(12)
C92 C93 1.418(16)
C92 C96 1.480(17)
C93 C94 1.361(16)
C93 H93A 0.9500
C94 O95 1.280(12)
C94 C97 1.519(17)
C96 F91 1.239(16)
C96 F92 1.277(15)
C96 F93 1.312(17)
C97 F95 1.262(16)
C97 F96 1.28(2)
C97 F94 1.283(16)

loop_
_geom_torsion_atom_site_label_1
_geom_torsion_atom_site_label_2
_geom_torsion_atom_site_label_3
_geom_torsion_atom_site_label_4
_geom_torsion
O25 Dy1 N1 C5 177.7(6)
O45 Dy1 N1 C5 -39.3(8)
O21 Dy1 N1 C5 -160.0(7)
O41 Dy1 N1 C5 -76.4(7)
O31 Dy1 N1 C5 122.5(7)
O35 Dy1 N1 C5 59.4(7)
N14 Dy1 N1 C5 9.1(6)
O25 Dy1 N1 S2 -16.9(8)
O45 Dy1 N1 S2 126.1(5)
O21 Dy1 N1 S2 5.4(5)
O41 Dy1 N1 S2 89.0(5)
O31 Dy1 N1 S2 -72.1(5)
O35 Dy1 N1 S2 -135.2(5)
N14 Dy1 N1 S2 174.4(6)
C5 N1 S2 S3 -1.1(7)
Dy1 N1 S2 S3 -167.0(4)
N1 S2 S3 N4 0.9(4)
S2 S3 N4 C5 -0.6(7)
S3 N4 C5 N1 -0.2(12)
S3 N4 C5 C6 175.4(8)
S2 N1 C5 N4 1.1(12)
Dy1 N1 C5 N4 167.9(7)
S2 N1 C5 C6 -174.9(7)
Dy1 N1 C5 C6 -8.1(11)
N4 C5 C6 N14 -177.2(10)
N1 C5 C6 N14 -1.2(15)
N4 C5 C6 O7 -0.3(15)
N1 C5 C6 O7 175.6(8)
N14 C6 O7 C8 0.5(12)
C5 C6 O7 C8 -176.6(9)
C6 O7 C8 C9 -178.6(11)
C6 O7 C8 C13 -1.0(11)
O7 C8 C9 C10 179.2(11)
C13 C8 C9 C10 1.9(18)
C8 C9 C10 C11 -2.8(19)
C9 C10 C11 C12 3(2)
C10 C11 C12 C13 -2.7(18)
C9 C8 C13 N14 178.9(11)
O7 C8 C13 N14 1.2(12)
C9 C8 C13 C12 -1.5(17)
O7 C8 C13 C12 -179.2(10)
C11 C12 C13 N14 -178.8(11)
C11 C12 C13 C8 1.8(16)
O7 C6 N14 C13 0.2(12)
C5 C6 N14 C13 177.2(10)
O7 C6 N14 Dy1 -167.2(6)
C5 C6 N14 Dy1 9.8(13)
C8 C13 N14 C6 -0.9(12)
C12 C13 N14 C6 179.6(12)
C8 C13 N14 Dy1 162.9(7)
C12 C13 N14 Dy1 -16.6(19)
O25 Dy1 N14 C6 -177.9(7)
O45 Dy1 N14 C6 137.2(8)
O21 Dy1 N14 C6 7.1(10)
O41 Dy1 N14 C6 63.2(8)
O31 Dy1 N14 C6 -79.0(8)
O35 Dy1 N14 C6 -144.4(8)
N1 Dy1 N14 C6 -9.3(7)
O25 Dy1 N14 C13 19.8(13)
O45 Dy1 N14 C13 -25.2(10)
O21 Dy1 N14 C13 -155.3(9)
O41 Dy1 N14 C13 -99.1(10)
O31 Dy1 N14 C13 118.6(10)
O35 Dy1 N14 C13 53.3(10)
N1 Dy1 N14 C13 -171.6(11)
O25 Dy1 O21 C22 11.8(9)
O45 Dy1 O21 C22 72.1(10)
O41 Dy1 O21 C22 133.4(9)
O31 Dy1 O21 C22 -73.2(9)
O35 Dy1 O21 C22 -37.1(11)
N14 Dy1 O21 C22 -171.0(9)
N1 Dy1 O21 C22 -155.7(10)
Dy1 O21 C22 C23 -13.9(18)
Dy1 O21 C22 C26 164.4(7)
O21 C22 C23 C24 4(2)
C26 C22 C23 C24 -174.2(12)
C22 C23 C24 O25 3(2)
C22 C23 C24 C27 -178.6(13)
C23 C24 O25 Dy1 0(2)
C27 C24 O25 Dy1 -178.3(9)
O45 Dy1 O25 C24 -135.5(12)
O21 Dy1 O25 C24 -5.1(11)
O41 Dy1 O25 C24 -73.8(12)
O31 Dy1 O25 C24 72.2(11)
O35 Dy1 O25 C24 145.9(12)
N14 Dy1 O25 C24 178.2(10)
N1 Dy1 O25 C24 17.4(14)
O21 C22 C26 F23A -10.6(17)
C23 C22 C26 F23A 167.8(14)
O21 C22 C26 F23B -177.6(17)
C23 C22 C26 F23B 1(2)
O21 C22 C26 F21A 118.1(12)
C23 C22 C26 F21A -63.5(15)
O21 C22 C26 F21B -51.8(16)
C23 C22 C26 F21B 126.7(15)
O21 C22 C26 F22B 59.2(16)
C23 C22 C26 F22B -122.4(16)
O21 C22 C26 F22A -133.3(12)
C23 C22 C26 F22A 45.1(17)
O25 C24 C27 F26B 4(2)
C23 C24 C27 F26B -175(2)
O25 C24 C27 F26A 166.4(17)
C23 C24 C27 F26A -12(2)
O25 C24 C27 F25B 121.4(16)
C23 C24 C27 F25B -57(2)
O25 C24 C27 F25A -48.0(18)
C23 C24 C27 F25A 133.3(15)
O25 C24 C27 F24B -135.6(15)
C23 C24 C27 F24B 45.7(19)
O25 C24 C27 F24A 54.4(18)
C23 C24 C27 F24A -124.4(17)
O25 Dy1 O31 C32 53.5(8)
O45 Dy1 O31 C32 3.8(10)
O21 Dy1 O31 C32 128.7(9)
O41 Dy1 O31 C32 176.1(8)
O35 Dy1 O31 C32 -28.3(8)
N14 Dy1 O31 C32 -93.7(9)
N1 Dy1 O31 C32 -153.4(9)
Dy1 O31 C32 C33 24.6(16)
Dy1 O31 C32 C36 -154.6(7)
O31 C32 C33 C34 -0.3(18)
C36 C32 C33 C34 178.9(10)
C32 C33 C34 O35 -4.0(18)
C32 C33 C34 C37 175.4(10)
C33 C34 O35 Dy1 -16.3(16)
C37 C34 O35 Dy1 164.2(7)
O25 Dy1 O35 C34 -59.2(9)
O45 Dy1 O35 C34 -136.4(9)
O21 Dy1 O35 C34 -11.9(10)
O41 Dy1 O35 C34 -177.5(8)
O31 Dy1 O35 C34 24.8(8)
N14 Dy1 O35 C34 138.5(9)
N1 Dy1 O35 C34 91.6(9)
O31 C32 C36 F33 85.9(12)
C33 C32 C36 F33 -93.4(12)
O31 C32 C36 F31 -33.6(13)
C33 C32 C36 F31 147.1(10)
O31 C32 C36 F32 -153.9(9)
C33 C32 C36 F32 26.8(14)
O35 C34 C37 F34 -35.0(15)
C33 C34 C37 F34 145.5(12)
O35 C34 C37 F35 -158.6(9)
C33 C34 C37 F35 21.9(15)
O35 C34 C37 F36 84.7(12)
C33 C34 C37 F36 -94.8(13)
O25 Dy1 O41 C42 -86.0(9)
O45 Dy1 O41 C42 -22.8(9)
O21 Dy1 O41 C42 -151.5(9)
O31 Dy1 O41 C42 161.9(8)
O35 Dy1 O41 C42 19.3(11)
N14 Dy1 O41 C42 62.0(9)
N1 Dy1 O41 C42 129.7(10)
Dy1 O41 C42 C43 23.5(17)
Dy1 O41 C42 C46 -155.4(7)
O41 C42 C43 C44 -2.7(19)
C46 C42 C43 C44 176.2(10)
C42 C43 C44 O45 -7.9(19)
C42 C43 C44 C47 170.6(11)
C43 C44 O45 Dy1 -3.1(18)
C47 C44 O45 Dy1 178.3(7)
O25 Dy1 O45 C44 137.5(10)
O21 Dy1 O45 C44 78.0(10)
O41 Dy1 O45 C44 13.4(9)
O31 Dy1 O45 C44 -171.3(8)
O35 Dy1 O45 C44 -139.9(10)
N14 Dy1 O45 C44 -65.9(10)
N1 Dy1 O45 C44 -22.7(11)
O41 C42 C46 F41 46.5(15)
C43 C42 C46 F41 -132.5(12)
O41 C42 C46 F42 -74.8(13)
C43 C42 C46 F42 106.1(13)
O41 C42 C46 F43 165.8(10)
C43 C42 C46 F43 -13.2(16)
O45 C44 C47 F46 -154.1(11)
C43 C44 C47 F46 27.1(17)
O45 C44 C47 F45 80.2(13)
C43 C44 C47 F45 -98.5(13)
O45 C44 C47 F44 -35.2(14)
C43 C44 C47 F44 146.0(11)
O71 Dy2 N51 C55 -178.3(6)
O85 Dy2 N51 C55 -97.3(7)
O91 Dy2 N51 C55 58.5(7)
O81 Dy2 N51 C55 -37.5(8)
O75 Dy2 N51 C55 -170.9(7)
O95 Dy2 N51 C55 116.6(7)
N64 Dy2 N51 C55 5.9(6)
O71 Dy2 N51 S52 0.8(8)
O85 Dy2 N51 S52 81.8(5)
O91 Dy2 N51 S52 -122.5(5)
O81 Dy2 N51 S52 141.5(4)
O75 Dy2 N51 S52 8.1(5)
O95 Dy2 N51 S52 -64.3(5)
N64 Dy2 N51 S52 -175.0(6)
C55 N51 S52 S53 0.7(7)
Dy2 N51 S52 S53 -178.4(4)
N51 S52 S53 N54 -0.1(4)
S52 S53 N54 C55 -0.5(7)
S53 N54 C55 N51 1.2(13)
S53 N54 C55 C56 -174.5(7)
S52 N51 C55 N54 -1.3(13)
Dy2 N51 C55 N54 177.8(7)
S52 N51 C55 C56 174.7(6)
Dy2 N51 C55 C56 -6.1(10)
N54 C55 C56 N64 177.5(9)
N51 C55 C56 N64 1.3(13)
N54 C55 C56 O57 -2.4(14)
N51 C55 C56 O57 -178.6(8)
N64 C56 O57 C58 -2.3(11)
C55 C56 O57 C58 177.6(8)
C56 O57 C58 C59 -179.9(10)
C56 O57 C58 C63 1.6(10)
O57 C58 C59 C60 178.8(10)
C63 C58 C59 C60 -2.8(16)
C58 C59 C60 C61 1.7(16)
C59 C60 C61 C62 1.8(18)
C60 C61 C62 C63 -4.2(16)
C59 C58 C63 C62 0.4(16)
O57 C58 C63 C62 179.1(9)
C59 C58 C63 N64 -179.2(9)
O57 C58 C63 N64 -0.5(11)
C61 C62 C63 C58 3.1(15)
C61 C62 C63 N64 -177.5(10)
O57 C56 N64 C63 2.0(11)
C55 C56 N64 C63 -177.9(9)
O57 C56 N64 Dy2 -175.9(6)
C55 C56 N64 Dy2 4.2(12)
C58 C63 N64 C56 -0.8(10)
C62 C63 N64 C56 179.7(11)
C58 C63 N64 Dy2 176.5(7)
C62 C63 N64 Dy2 -3.0(17)
O71 Dy2 N64 C56 179.4(6)
O85 Dy2 N64 C56 71.7(7)
O91 Dy2 N64 C56 -142.4(7)
O81 Dy2 N64 C56 140.4(7)
O75 Dy2 N64 C56 -0.5(9)
O95 Dy2 N64 C56 -75.3(7)
N51 Dy2 N64 C56 -5.0(6)
O71 Dy2 N64 C63 2.4(12)
O85 Dy2 N64 C63 -105.3(9)
O91 Dy2 N64 C63 40.6(9)
O81 Dy2 N64 C63 -36.6(9)
O75 Dy2 N64 C63 -177.5(8)
O95 Dy2 N64 C63 107.7(9)
N51 Dy2 N64 C63 178.0(10)
O85 Dy2 O71 C72 -78.7(11)
O91 Dy2 O71 C72 133.9(11)
O81 Dy2 O71 C72 -150.1(11)
O75 Dy2 O71 C72 -8.1(11)
O95 Dy2 O71 C72 62.1(11)
N64 Dy2 O71 C72 172.0(9)
N51 Dy2 O71 C72 -0.8(13)
Dy2 O71 C72 C73 3.9(19)
Dy2 O71 C72 C76 -171.9(7)
O71 C72 C73 C74 5(2)
C76 C72 C73 C74 -179.1(11)
C72 C73 C74 O75 -5(2)
C72 C73 C74 C77 171.8(12)
C73 C74 O75 Dy2 -4(2)
C77 C74 O75 Dy2 179.4(8)
O71 Dy2 O75 C74 7.7(11)
O85 Dy2 O75 C74 105.4(12)
O91 Dy2 O75 C74 -47.4(13)
O81 Dy2 O75 C74 65.9(12)
O95 Dy2 O75 C74 -84.5(12)
N64 Dy2 O75 C74 -172.4(11)
N51 Dy2 O75 C74 -168.1(12)
O71 C72 C76 F73 -70.4(14)
C73 C72 C76 F73 113.5(14)
O71 C72 C76 F71 50.8(14)
C73 C72 C76 F71 -125.4(13)
O71 C72 C76 F72 166.4(11)
C73 C72 C76 F72 -9.7(16)
O75 C74 C77 F76 77.9(19)
C73 C74 C77 F76 -99.3(17)
O75 C74 C77 F74 -39(2)
C73 C74 C77 F74 143.4(16)
O75 C74 C77 F75 -167.6(17)
C73 C74 C77 F75 15(2)
O71 Dy2 O81 C82 76.7(8)
O85 Dy2 O81 C82 -18.6(8)
O91 Dy2 O81 C82 156.5(9)
O75 Dy2 O81 C82 20.9(10)
O95 Dy2 O81 C82 146.2(8)
N64 Dy2 O81 C82 -122.9(8)
N51 Dy2 O81 C82 -82.5(9)
Dy2 O81 C82 C83 9.4(16)
Dy2 O81 C82 C86 -170.6(6)
O81 C82 C83 C84 7.1(17)
C86 C82 C83 C84 -172.9(10)
C82 C83 C84 O85 -1.1(17)
C82 C83 C84 C87 176.4(10)
C83 C84 O85 Dy2 -22.4(17)
C87 C84 O85 Dy2 160.0(8)
O71 Dy2 O85 C84 -53.6(10)
O91 Dy2 O85 C84 17.2(12)
O81 Dy2 O85 C84 25.7(9)
O75 Dy2 O85 C84 -125.8(10)
O95 Dy2 O85 C84 -140.7(9)
N64 Dy2 O85 C84 96.3(10)
N51 Dy2 O85 C84 159.4(10)
O81 C82 C86 F83 -74.9(13)
C83 C82 C86 F83 105.1(13)
O81 C82 C86 F81 50.7(14)
C83 C82 C86 F81 -129.3(12)
O81 C82 C86 F82 167.0(10)
C83 C82 C86 F82 -13.0(15)
O85 C84 C87 F84 -42.9(16)
C83 C84 C87 F84 139.3(12)
O85 C84 C87 F85 -164.6(11)
C83 C84 C87 F85 17.6(17)
O85 C84 C87 F86 76.3(14)
C83 C84 C87 F86 -101.5(13)
O71 Dy2 O91 C92 -54.6(9)
O85 Dy2 O91 C92 -129.6(9)
O81 Dy2 O91 C92 -138.0(10)
O75 Dy2 O91 C92 -0.9(11)
O95 Dy2 O91 C92 35.9(9)
N64 Dy2 O91 C92 144.8(10)
N51 Dy2 O91 C92 97.2(9)
Dy2 O91 C92 C93 -27.9(17)
Dy2 O91 C92 C96 156.5(9)
O91 C92 C93 C94 -2(2)
C96 C92 C93 C94 173.4(13)
C92 C93 C94 O95 2(2)
C92 C93 C94 C97 -178.8(12)
C93 C94 O95 Dy2 25.4(19)
C97 C94 O95 Dy2 -153.4(9)
O71 Dy2 O95 C94 44.7(9)
O85 Dy2 O95 C94 133.8(9)
O91 Dy2 O95 C94 -33.5(9)
O81 Dy2 O95 C94 -23.0(11)
O75 Dy2 O95 C94 118.7(10)
N64 Dy2 O95 C94 -104.7(9)
N51 Dy2 O95 C94 -165.4(10)
O91 C92 C96 F91 -124.2(16)
C93 C92 C96 F91 60(2)
O91 C92 C96 F92 7.6(19)
C93 C92 C96 F92 -168.4(13)
O91 C92 C96 F93 122.9(13)
C93 C92 C96 F93 -53.1(17)
O95 C94 C97 F95 -176.5(14)
C93 C94 C97 F95 5(2)
O95 C94 C97 F96 61.2(18)
C93 C94 C97 F96 -117.8(17)
O95 C94 C97 F94 -55.5(18)
C93 C94 C97 F94 125.5(15)
